data_2023529
loop_
_publ_author_name
'Mohan Kumar, Thaluru M.'
'Bhavya, Papegowda'
'Bhaskar, Besagarahally L.'
'Shankara Prasad, Holehundi J.'
'Yathirajan, Hemmige S.'
'Parkin, Sean'

_publ_section_title
;
 Crystal structure and Hirshfeld surface analysis of
 1-[2-(2-chloroethoxy)ethyl]-2-methyl-4-nitro-1H-imidazole
;
_journal_coeditor_code NX2027
_journal_issue 7
_journal_name_full 'Acta Crystallographica Section E Crystallographic Communications'
_journal_paper_doi 10.1107/S2056989025005493
_journal_volume 81
_journal_year 2025
_chemical_formula_iupac 'C8 H12 Cl N3 O3'
_chemical_formula_moiety 'C8 H12 Cl N3 O3'
_chemical_formula_sum 'C8 H12 Cl N3 O3'
_chemical_formula_weight 233.66
_chemical_name_systematic
;
1-[2-(2-Chloroethoxy)ethyl]-2-methyl-4-nitro-1<i>H</i>-imidazole
;
_space_group_crystal_system triclinic
_space_group_IT_number 2
_space_group_name_Hall '-P 1'
_space_group_name_H-M_alt 'P -1'
_atom_sites_solution_hydrogens difmap
_atom_sites_solution_primary direct
_atom_sites_solution_secondary difmap
_audit_creation_method 'SHELXL-2019/3 and CIFFIX'
_cell_angle_alpha 98.662(2)
_cell_angle_beta 93.164(2)
_cell_angle_gamma 103.444(2)
_cell_formula_units_Z 4
_cell_length_a 8.5810(4)
_cell_length_b 11.1448(7)
_cell_length_c 11.5757(5)
_cell_measurement_reflns_used 9978
_cell_measurement_temperature 100.0(2)
_cell_measurement_theta_max 27.55
_cell_measurement_theta_min 2.71
_cell_volume 1059.71(10)
_computing_cell_refinement
;
<i>APEX5</i> (Bruker, 2023)
;
_computing_data_collection
;
<i>APEX5</i> (Bruker, 2023)
;
_computing_data_reduction
;
<i>APEX5</i> (Bruker, 2023)
;
_computing_molecular_graphics
;
<i>Mercury</i> (Macrae <i>et al.</i>, 2020) and
<i>Overlay.py</i> (Parkin, 2025)
;
_computing_publication_material
;
<i>SHELX</i> (Sheldrick, 2008) and <i>publCIF</i> (Westrip 2010)
;
_computing_structure_refinement
;
<i>SHELXL2019/3</i> (Sheldrick, 2015b)
;
_computing_structure_solution
;
<i>SHELXT</i> (Sheldrick, 2015a)
;
_diffrn_ambient_temperature 100.0(2)
_diffrn_detector_area_resol_mean 7.41
_diffrn_measured_fraction_theta_full 0.998
_diffrn_measured_fraction_theta_max 0.994
_diffrn_measurement_device_type 'Bruker D8 Venture dual source'
_diffrn_measurement_method '\f and \w scans'
_diffrn_radiation_type MoK\a
_diffrn_radiation_wavelength 0.71073
_diffrn_reflns_av_R_equivalents 0.0252
_diffrn_reflns_av_unetI/netI 0.0181
_diffrn_reflns_limit_h_max 11
_diffrn_reflns_limit_h_min -10
_diffrn_reflns_limit_k_max 14
_diffrn_reflns_limit_k_min -14
_diffrn_reflns_limit_l_max 14
_diffrn_reflns_limit_l_min -15
_diffrn_reflns_number 34130
_diffrn_reflns_theta_full 25.242
_diffrn_reflns_theta_max 27.561
_diffrn_reflns_theta_min 1.906
_diffrn_source microsource
_exptl_absorpt_coefficient_mu 0.352
_exptl_absorpt_correction_T_max 0.959
_exptl_absorpt_correction_T_min 0.892
_exptl_absorpt_correction_type multi-scan
_exptl_absorpt_process_details
;
(<i>SADABS</i>; Krause <i>et al</i>., 2015)
;
_exptl_crystal_colour colourless
_exptl_crystal_density_diffrn 1.465
_exptl_crystal_description 'solvent-rounded block'
_exptl_crystal_F_000 488
_exptl_crystal_size_max 0.250
_exptl_crystal_size_mid 0.210
_exptl_crystal_size_min 0.130
_refine_diff_density_max 0.510
_refine_diff_density_min -0.353
_refine_ls_extinction_method none
_refine_ls_goodness_of_fit_ref 1.057
_refine_ls_hydrogen_treatment constr
_refine_ls_matrix_type full
_refine_ls_number_parameters 365
_refine_ls_number_reflns 4879
_refine_ls_number_restraints 416
_refine_ls_restrained_S_all 1.031
_refine_ls_R_factor_all 0.0363
_refine_ls_R_factor_gt 0.0306
_refine_ls_shift/su_max 0.000
_refine_ls_shift/su_mean 0.000
_refine_ls_structure_factor_coef Fsqd
_refine_ls_weighting_details 'w=1/[\s^2^(Fo^2^)+(0.0258P)^2^+0.4798P] where P=(Fo^2^+2Fc^2^)/3'
_refine_ls_weighting_scheme calc
_refine_ls_wR_factor_gt 0.0722
_refine_ls_wR_factor_ref 0.0758
_reflns_number_gt 4337
_reflns_number_total 4879
_reflns_threshold_expression 'I > 2\s(I)'
_cod_data_source_file nx2027.cif
_cod_data_source_block I
_cod_database_code 2023529
_shelx_space_group_comment
;
The symmetry employed for this shelxl refinement is uniquely defined
by the following loop, which should always be used as a source of
symmetry information in preference to the above space-group names.
They are only intended as comments.
;
_shelx_estimated_absorpt_t_min 0.917
_shelx_estimated_absorpt_t_max 0.956

loop_
_space_group_symop_operation_xyz
'x, y, z'
'-x, -y, -z'

loop_
_atom_site_type_symbol
_atom_site_label
_atom_site_fract_x
_atom_site_fract_y
_atom_site_fract_z
_atom_site_U_iso_or_equiv
_atom_site_adp_type
_atom_site_calc_flag
_atom_site_occupancy
_atom_site_disorder_assembly
_atom_site_disorder_group
O O2A 0.92119(11) 0.09620(9) 0.10635(8) 0.0291(2) Uani d 1 . .
O O3A 0.92893(11) 0.11525(10) 0.29564(8) 0.0349(2) Uani d 1 . .
N N1A 0.47096(11) 0.15624(9) 0.13212(8) 0.01687(19) Uani d 1 . .
N N2A 0.62164(11) 0.14669(9) 0.29175(8) 0.01833(19) Uani d 1 . .
N N3A 0.86024(12) 0.11372(10) 0.19955(9) 0.0218(2) Uani d 1 . .
C C1A 0.61200(13) 0.13743(10) 0.09384(10) 0.0187(2) Uani d 1 . .
H H1A 0.641682 0.129776 0.015705 0.022 Uiso calc 1 . .
C C2A 0.70087(13) 0.13209(10) 0.19353(10) 0.0178(2) Uani d 1 . .
C C3A 0.48135(13) 0.16128(10) 0.25182(9) 0.0173(2) Uani d 1 . .
C C4A 0.35045(15) 0.18143(12) 0.32518(11) 0.0245(2) Uani d 1 . .
H H4AA 0.344755 0.269030 0.332592 0.037 Uiso calc 1 . .
H H4AB 0.372346 0.161678 0.403229 0.037 Uiso calc 1 . .
H H4AC 0.247736 0.126885 0.288206 0.037 Uiso calc 1 . .
C C5A 0.3362(11) 0.1720(6) 0.0572(9) 0.0202(4) Uani d 0.726(4) A 1
H H5A1 0.237703 0.158758 0.099079 0.024 Uiso calc 0.726(4) A 1
H H5A2 0.316384 0.108581 -0.015167 0.024 Uiso calc 0.726(4) A 1
C C6A 0.3727(5) 0.3019(4) 0.0251(3) 0.0229(6) Uani d 0.726(4) A 1
H H6A1 0.475029 0.316384 -0.012149 0.027 Uiso calc 0.726(4) A 1
H H6A2 0.286365 0.306822 -0.033069 0.027 Uiso calc 0.726(4) A 1
O O1A 0.38532(18) 0.39806(13) 0.12420(15) 0.0220(4) Uani d 0.726(4) A 1
C C7A 0.2349(2) 0.41695(19) 0.15685(16) 0.0259(5) Uani d 0.726(4) A 1
H H7A1 0.180335 0.347938 0.196203 0.031 Uiso calc 0.726(4) A 1
H H7A2 0.165106 0.417948 0.086170 0.031 Uiso calc 0.726(4) A 1
C C8A 0.2632(3) 0.5393(2) 0.2385(2) 0.0274(5) Uani d 0.726(4) A 1
H H8A1 0.158339 0.558782 0.252617 0.033 Uiso calc 0.726(4) A 1
H H8A2 0.326692 0.606367 0.200905 0.033 Uiso calc 0.726(4) A 1
Cl Cl1A 0.36807(19) 0.53736(14) 0.37668(12) 0.0386(2) Uani d 0.726(4) A 1
C C5C 0.341(3) 0.1759(15) 0.054(2) 0.0202(4) Uani d 0.274(4) A 2
H H5C1 0.236152 0.137875 0.081366 0.024 Uiso calc 0.274(4) A 2
H H5C2 0.345245 0.132358 -0.026044 0.024 Uiso calc 0.274(4) A 2
C C6C 0.3512(15) 0.3136(10) 0.0509(8) 0.0217(15) Uani d 0.274(4) A 2
H H6C1 0.457012 0.354212 0.027037 0.026 Uiso calc 0.274(4) A 2
H H6C2 0.265792 0.322112 -0.006061 0.026 Uiso calc 0.274(4) A 2
O O1C 0.3310(6) 0.3704(3) 0.1662(4) 0.0233(9) Uani d 0.274(4) A 2
C C7C 0.3083(7) 0.4938(5) 0.1727(4) 0.0267(11) Uani d 0.274(4) A 2
H H7C1 0.225414 0.495346 0.110339 0.032 Uiso calc 0.274(4) A 2
H H7C2 0.410135 0.552217 0.161089 0.032 Uiso calc 0.274(4) A 2
C C8C 0.2564(7) 0.5327(6) 0.2901(5) 0.0242(12) Uani d 0.274(4) A 2
H H8C1 0.161515 0.468239 0.303757 0.029 Uiso calc 0.274(4) A 2
H H8C2 0.222764 0.611874 0.290270 0.029 Uiso calc 0.274(4) A 2
Cl Cl1C 0.4080(5) 0.5545(4) 0.4069(3) 0.0406(6) Uani d 0.274(4) A 2
O O2B 0.31302(10) 0.11153(8) 0.58764(7) 0.02304(18) Uani d 1 . .
O O3B 0.32527(10) 0.15036(9) 0.77777(7) 0.0271(2) Uani d 1 . .
N N1B 0.79607(11) 0.14491(9) 0.64445(8) 0.01650(19) Uani d 1 . .
N N2B 0.64632(11) 0.15332(9) 0.79508(8) 0.01790(19) Uani d 1 . .
N N3B 0.38786(11) 0.13284(9) 0.68559(8) 0.01845(19) Uani d 1 . .
C C1B 0.64369(13) 0.13249(10) 0.59632(9) 0.0163(2) Uani d 1 . .
H H1B 0.607010 0.122179 0.515661 0.020 Uiso calc 1 . .
C C2B 0.55580(13) 0.13829(10) 0.69080(9) 0.0160(2) Uani d 1 . .
C C3B 0.79288(13) 0.15741(10) 0.76422(10) 0.0177(2) Uani d 1 . .
C C4B 0.93855(15) 0.17517(13) 0.84634(11) 0.0267(3) Uani d 1 . .
H H4BA 0.982002 0.100900 0.832161 0.040 Uiso calc 1 . .
H H4BB 0.910085 0.187629 0.927358 0.040 Uiso calc 1 . .
H H4BC 1.019765 0.248707 0.833718 0.040 Uiso calc 1 . .
C C5B 0.9357(11) 0.1542(6) 0.5756(11) 0.0193(8) Uani d 0.638(4) B 1
H H5B1 0.910198 0.085226 0.507494 0.023 Uiso calc 0.638(4) B 1
H H5B2 1.027707 0.143070 0.624673 0.023 Uiso calc 0.638(4) B 1
C C6B 0.9854(6) 0.2777(4) 0.5312(4) 0.0233(8) Uani d 0.638(4) B 1
H H6B1 1.073322 0.274029 0.479890 0.028 Uiso calc 0.638(4) B 1
H H6B2 0.892957 0.289801 0.483202 0.028 Uiso calc 0.638(4) B 1
O O1B 1.03761(19) 0.38096(16) 0.62241(18) 0.0281(5) Uani d 0.638(4) B 1
C C7B 1.2020(3) 0.4077(3) 0.6584(2) 0.0312(6) Uani d 0.638(4) B 1
H H7B1 1.263984 0.406201 0.588835 0.037 Uiso calc 0.638(4) B 1
H H7B2 1.223886 0.343287 0.702940 0.037 Uiso calc 0.638(4) B 1
C C8B 1.2537(6) 0.5338(5) 0.7340(4) 0.0293(9) Uani d 0.638(4) B 1
H H8B1 1.220284 0.596075 0.691951 0.035 Uiso calc 0.638(4) B 1
H H8B2 1.372571 0.557584 0.747663 0.035 Uiso calc 0.638(4) B 1
Cl Cl1B 1.1692(2) 0.5392(2) 0.87550(19) 0.0367(3) Uani d 0.638(4) B 1
C C5D 0.937(2) 0.1368(12) 0.580(2) 0.0193(8) Uani d 0.362(4) B 2
H H5D1 0.904352 0.077503 0.504957 0.023 Uiso calc 0.362(4) B 2
H H5D2 1.015649 0.106792 0.627016 0.023 Uiso calc 0.362(4) B 2
C C6D 1.0118(11) 0.2649(8) 0.5563(6) 0.0236(13) Uani d 0.362(4) B 2
H H6D1 1.098517 0.261355 0.503766 0.028 Uiso calc 0.362(4) B 2
H H6D2 0.929752 0.298498 0.517142 0.028 Uiso calc 0.362(4) B 2
O O1D 1.0767(3) 0.3445(2) 0.6658(2) 0.0178(6) Uani d 0.362(4) B 2
C C7D 1.1612(5) 0.4697(4) 0.6524(3) 0.0271(9) Uani d 0.362(4) B 2
H H7D1 1.083704 0.520077 0.636796 0.033 Uiso calc 0.362(4) B 2
H H7D2 1.229548 0.466398 0.586434 0.033 Uiso calc 0.362(4) B 2
C C8D 1.2633(12) 0.5263(9) 0.7665(6) 0.0341(17) Uani d 0.362(4) B 2
H H8D1 1.338712 0.605825 0.758187 0.041 Uiso calc 0.362(4) B 2
H H8D2 1.327000 0.468248 0.788573 0.041 Uiso calc 0.362(4) B 2
Cl Cl1D 1.1350(4) 0.5536(4) 0.8748(4) 0.0367(3) Uani d 0.362(4) B 2

loop_
_atom_site_aniso_label
_atom_site_aniso_U_11
_atom_site_aniso_U_22
_atom_site_aniso_U_33
_atom_site_aniso_U_12
_atom_site_aniso_U_13
_atom_site_aniso_U_23
O2A 0.0239(4) 0.0449(6) 0.0233(4) 0.0149(4) 0.0088(3) 0.0084(4)
O3A 0.0228(5) 0.0607(7) 0.0221(5) 0.0145(4) -0.0032(4) 0.0051(4)
N1A 0.0171(4) 0.0174(4) 0.0162(4) 0.0051(4) 0.0012(3) 0.0017(3)
N2A 0.0196(5) 0.0188(5) 0.0170(4) 0.0052(4) 0.0027(4) 0.0030(4)
N3A 0.0174(5) 0.0271(5) 0.0209(5) 0.0055(4) 0.0017(4) 0.0041(4)
C1A 0.0190(5) 0.0199(5) 0.0175(5) 0.0056(4) 0.0037(4) 0.0015(4)
C2A 0.0156(5) 0.0191(5) 0.0186(5) 0.0044(4) 0.0023(4) 0.0019(4)
C3A 0.0188(5) 0.0154(5) 0.0177(5) 0.0040(4) 0.0030(4) 0.0031(4)
C4A 0.0249(6) 0.0312(6) 0.0222(6) 0.0123(5) 0.0076(5) 0.0086(5)
C5A 0.0183(8) 0.0229(7) 0.0180(7) 0.0063(6) -0.0032(6) -0.0011(5)
C6A 0.0271(15) 0.0249(11) 0.0175(14) 0.0120(9) -0.0016(10) -0.0014(10)
O1A 0.0195(7) 0.0220(7) 0.0242(8) 0.0083(5) 0.0007(5) -0.0015(6)
C7A 0.0205(9) 0.0276(10) 0.0291(9) 0.0101(8) 0.0000(7) -0.0028(7)
C8A 0.0302(10) 0.0264(10) 0.0269(13) 0.0130(8) 0.0012(10) -0.0008(10)
Cl1A 0.0536(7) 0.0319(4) 0.0280(6) 0.0127(4) 0.0008(4) -0.0042(4)
C5C 0.0183(8) 0.0229(7) 0.0180(7) 0.0063(6) -0.0032(6) -0.0011(5)
C6C 0.024(3) 0.027(3) 0.018(3) 0.014(2) -0.001(3) 0.004(2)
O1C 0.031(2) 0.0221(16) 0.0192(17) 0.0131(15) 0.0025(15) 0.0020(13)
C7C 0.034(2) 0.025(2) 0.023(2) 0.015(2) -0.0030(18) 0.0020(18)
C8C 0.030(2) 0.022(2) 0.020(3) 0.0110(17) -0.001(2) -0.001(2)
Cl1C 0.0540(17) 0.0357(13) 0.0318(16) 0.0149(11) -0.0056(10) 0.0022(11)
O2B 0.0167(4) 0.0348(5) 0.0172(4) 0.0065(3) -0.0011(3) 0.0034(3)
O3B 0.0211(4) 0.0440(5) 0.0184(4) 0.0123(4) 0.0074(3) 0.0032(4)
N1B 0.0132(4) 0.0191(4) 0.0164(4) 0.0043(3) 0.0012(3) 0.0001(3)
N2B 0.0164(4) 0.0204(5) 0.0165(4) 0.0034(4) 0.0008(3) 0.0037(4)
N3B 0.0161(4) 0.0222(5) 0.0178(5) 0.0058(4) 0.0027(3) 0.0033(4)
C1B 0.0139(5) 0.0174(5) 0.0163(5) 0.0034(4) -0.0006(4) -0.0001(4)
C2B 0.0135(5) 0.0168(5) 0.0171(5) 0.0037(4) 0.0007(4) 0.0014(4)
C3B 0.0168(5) 0.0182(5) 0.0180(5) 0.0044(4) 0.0005(4) 0.0027(4)
C4B 0.0194(6) 0.0374(7) 0.0232(6) 0.0070(5) -0.0022(5) 0.0067(5)
C5B 0.0146(6) 0.0227(18) 0.0201(10) 0.0068(13) 0.0032(6) -0.0026(16)
C6B 0.0210(17) 0.0255(12) 0.0212(17) 0.0004(11) 0.0067(11) 0.0031(11)
O1B 0.0187(7) 0.0266(8) 0.0339(10) 0.0004(6) 0.0045(7) -0.0036(7)
C7B 0.0209(10) 0.0336(13) 0.0343(11) -0.0001(9) 0.0051(8) 0.0001(9)
C8B 0.0219(14) 0.0274(14) 0.0350(19) -0.0007(10) 0.0009(14) 0.0049(14)
Cl1B 0.0289(8) 0.0350(5) 0.0429(2) 0.0056(4) -0.0032(5) 0.0020(3)
C5D 0.0146(6) 0.0227(18) 0.0201(10) 0.0068(13) 0.0032(6) -0.0026(16)
C6D 0.019(2) 0.035(2) 0.018(3) 0.0084(17) 0.0032(18) 0.0055(19)
O1D 0.0180(12) 0.0181(12) 0.0161(12) -0.0006(9) -0.0018(9) 0.0082(9)
C7D 0.0276(18) 0.0176(17) 0.0355(18) -0.0008(14) 0.0101(14) 0.0101(14)
C8D 0.028(2) 0.023(2) 0.044(4) -0.0038(18) -0.003(3) 0.002(3)
Cl1D 0.0289(8) 0.0350(5) 0.0429(2) 0.0056(4) -0.0032(5) 0.0020(3)

loop_
_atom_type_symbol
_atom_type_description
_atom_type_scat_dispersion_real
_atom_type_scat_dispersion_imag
_atom_type_scat_source
C C 0.0033 0.0016 'International Tables Vol C Tables 4.2.6.8 and 6.1.1.4'
H H 0.0000 0.0000 'International Tables Vol C Tables 4.2.6.8 and 6.1.1.4'
Cl Cl 0.1484 0.1585 'International Tables Vol C Tables 4.2.6.8 and 6.1.1.4'
N N 0.0061 0.0033 'International Tables Vol C Tables 4.2.6.8 and 6.1.1.4'
O O 0.0106 0.0060 'International Tables Vol C Tables 4.2.6.8 and 6.1.1.4'

loop_
_geom_angle_atom_site_label_1
_geom_angle_atom_site_label_2
_geom_angle_atom_site_label_3
_geom_angle_site_symmetry_1
_geom_angle_site_symmetry_3
_geom_angle
_geom_angle_publ_flag
C1A N1A C3A . . 107.79(9) ?
C1A N1A C5A . . 125.0(5) ?
C3A N1A C5A . . 127.2(5) ?
C1A N1A C5C . . 123.1(13) ?
C3A N1A C5C . . 129.0(13) ?
C3A N2A C2A . . 103.88(9) ?
O3A N3A O2A . . 123.38(10) ?
O3A N3A C2A . . 119.06(10) ?
O2A N3A C2A . . 117.55(9) ?
N1A C1A C2A . . 104.08(9) ?
N1A C1A H1A . . 128.0 ?
C2A C1A H1A . . 128.0 ?
C1A C2A N2A . . 112.85(10) ?
C1A C2A N3A . . 125.68(10) ?
N2A C2A N3A . . 121.47(10) ?
N2A C3A N1A . . 111.39(9) ?
N2A C3A C4A . . 125.06(10) ?
N1A C3A C4A . . 123.55(10) ?
C3A C4A H4AA . . 109.5 ?
C3A C4A H4AB . . 109.5 ?
H4AA C4A H4AB . . 109.5 ?
C3A C4A H4AC . . 109.5 ?
H4AA C4A H4AC . . 109.5 ?
H4AB C4A H4AC . . 109.5 ?
N1A C5A C6A . . 110.6(5) ?
N1A C5A H5A1 . . 109.5 ?
C6A C5A H5A1 . . 109.5 ?
N1A C5A H5A2 . . 109.5 ?
C6A C5A H5A2 . . 109.5 ?
H5A1 C5A H5A2 . . 108.1 ?
O1A C6A C5A . . 112.8(5) ?
O1A C6A H6A1 . . 109.0 ?
C5A C6A H6A1 . . 109.0 ?
O1A C6A H6A2 . . 109.0 ?
C5A C6A H6A2 . . 109.0 ?
H6A1 C6A H6A2 . . 107.8 ?
C7A O1A C6A . . 113.8(2) ?
O1A C7A C8A . . 108.77(17) ?
O1A C7A H7A1 . . 109.9 ?
C8A C7A H7A1 . . 109.9 ?
O1A C7A H7A2 . . 109.9 ?
C8A C7A H7A2 . . 109.9 ?
H7A1 C7A H7A2 . . 108.3 ?
C7A C8A Cl1A . . 112.35(16) ?
C7A C8A H8A1 . . 109.1 ?
Cl1A C8A H8A1 . . 109.1 ?
C7A C8A H8A2 . . 109.1 ?
Cl1A C8A H8A2 . . 109.1 ?
H8A1 C8A H8A2 . . 107.9 ?
N1A C5C C6C . . 113.1(12) ?
N1A C5C H5C1 . . 109.0 ?
C6C C5C H5C1 . . 109.0 ?
N1A C5C H5C2 . . 109.0 ?
C6C C5C H5C2 . . 109.0 ?
H5C1 C5C H5C2 . . 107.8 ?
O1C C6C C5C . . 107.2(13) ?
O1C C6C H6C1 . . 110.3 ?
C5C C6C H6C1 . . 110.3 ?
O1C C6C H6C2 . . 110.3 ?
C5C C6C H6C2 . . 110.3 ?
H6C1 C6C H6C2 . . 108.5 ?
C7C O1C C6C . . 113.8(6) ?
O1C C7C C8C . . 108.6(5) ?
O1C C7C H7C1 . . 110.0 ?
C8C C7C H7C1 . . 110.0 ?
O1C C7C H7C2 . . 110.0 ?
C8C C7C H7C2 . . 110.0 ?
H7C1 C7C H7C2 . . 108.3 ?
C7C C8C Cl1C . . 113.6(4) ?
C7C C8C H8C1 . . 108.8 ?
Cl1C C8C H8C1 . . 108.8 ?
C7C C8C H8C2 . . 108.8 ?
Cl1C C8C H8C2 . . 108.8 ?
H8C1 C8C H8C2 . . 107.7 ?
C1B N1B C3B . . 107.89(9) ?
C1B N1B C5B . . 123.2(5) ?
C3B N1B C5B . . 128.6(5) ?
C1B N1B C5D . . 126.2(10) ?
C3B N1B C5D . . 125.7(10) ?
C3B N2B C2B . . 103.77(9) ?
O3B N3B O2B . . 123.41(9) ?
O3B N3B C2B . . 118.99(9) ?
O2B N3B C2B . . 117.59(9) ?
N1B C1B C2B . . 103.94(9) ?
N1B C1B H1B . . 128.0 ?
C2B C1B H1B . . 128.0 ?
C1B C2B N2B . . 112.97(9) ?
C1B C2B N3B . . 125.27(10) ?
N2B C2B N3B . . 121.75(9) ?
N2B C3B N1B . . 111.43(9) ?
N2B C3B C4B . . 125.39(10) ?
N1B C3B C4B . . 123.18(10) ?
C3B C4B H4BA . . 109.5 ?
C3B C4B H4BB . . 109.5 ?
H4BA C4B H4BB . . 109.5 ?
C3B C4B H4BC . . 109.5 ?
H4BA C4B H4BC . . 109.5 ?
H4BB C4B H4BC . . 109.5 ?
N1B C5B C6B . . 113.7(5) ?
N1B C5B H5B1 . . 108.8 ?
C6B C5B H5B1 . . 108.8 ?
N1B C5B H5B2 . . 108.8 ?
C6B C5B H5B2 . . 108.8 ?
H5B1 C5B H5B2 . . 107.7 ?
O1B C6B C5B . . 113.0(5) ?
O1B C6B H6B1 . . 109.0 ?
C5B C6B H6B1 . . 109.0 ?
O1B C6B H6B2 . . 109.0 ?
C5B C6B H6B2 . . 109.0 ?
H6B1 C6B H6B2 . . 107.8 ?
C7B O1B C6B . . 113.8(2) ?
O1B C7B C8B . . 109.9(3) ?
O1B C7B H7B1 . . 109.7 ?
C8B C7B H7B1 . . 109.7 ?
O1B C7B H7B2 . . 109.7 ?
C8B C7B H7B2 . . 109.7 ?
H7B1 C7B H7B2 . . 108.2 ?
C7B C8B Cl1B . . 113.0(3) ?
C7B C8B H8B1 . . 109.0 ?
Cl1B C8B H8B1 . . 109.0 ?
C7B C8B H8B2 . . 109.0 ?
Cl1B C8B H8B2 . . 109.0 ?
H8B1 C8B H8B2 . . 107.8 ?
N1B C5D C6D . . 107.5(9) ?
N1B C5D H5D1 . . 110.2 ?
C6D C5D H5D1 . . 110.2 ?
N1B C5D H5D2 . . 110.2 ?
C6D C5D H5D2 . . 110.2 ?
H5D1 C5D H5D2 . . 108.5 ?
O1D C6D C5D . . 108.7(9) ?
O1D C6D H6D1 . . 109.9 ?
C5D C6D H6D1 . . 109.9 ?
O1D C6D H6D2 . . 109.9 ?
C5D C6D H6D2 . . 109.9 ?
H6D1 C6D H6D2 . . 108.3 ?
C6D O1D C7D . . 113.3(4) ?
O1D C7D C8D . . 106.2(5) ?
O1D C7D H7D1 . . 110.5 ?
C8D C7D H7D1 . . 110.5 ?
O1D C7D H7D2 . . 110.5 ?
C8D C7D H7D2 . . 110.5 ?
H7D1 C7D H7D2 . . 108.7 ?
C7D C8D Cl1D . . 108.1(6) ?
C7D C8D H8D1 . . 110.1 ?
Cl1D C8D H8D1 . . 110.1 ?
C7D C8D H8D2 . . 110.1 ?
Cl1D C8D H8D2 . . 110.1 ?
H8D1 C8D H8D2 . . 108.4 ?

loop_
_geom_bond_atom_site_label_1
_geom_bond_atom_site_label_2
_geom_bond_site_symmetry_2
_geom_bond_distance
_geom_bond_publ_flag
O2A N3A . 1.2336(13) ?
O3A N3A . 1.2257(13) ?
N1A C1A . 1.3617(14) ?
N1A C3A . 1.3753(14) ?
N1A C5A . 1.466(5) ?
N1A C5C . 1.470(14) ?
N2A C3A . 1.3197(14) ?
N2A C2A . 1.3648(14) ?
N3A C2A . 1.4286(14) ?
C1A C2A . 1.3643(16) ?
C1A H1A . 0.9500 ?
C3A C4A . 1.4827(15) ?
C4A H4AA . 0.9800 ?
C4A H4AB . 0.9800 ?
C4A H4AC . 0.9800 ?
C5A C6A . 1.516(6) ?
C5A H5A1 . 0.9900 ?
C5A H5A2 . 0.9900 ?
C6A O1A . 1.427(3) ?
C6A H6A1 . 0.9900 ?
C6A H6A2 . 0.9900 ?
O1A C7A . 1.417(2) ?
C7A C8A . 1.498(3) ?
C7A H7A1 . 0.9900 ?
C7A H7A2 . 0.9900 ?
C8A Cl1A . 1.797(3) ?
C8A H8A1 . 0.9900 ?
C8A H8A2 . 0.9900 ?
C5C C6C . 1.523(13) ?
C5C H5C1 . 0.9900 ?
C5C H5C2 . 0.9900 ?
C6C O1C . 1.426(8) ?
C6C H6C1 . 0.9900 ?
C6C H6C2 . 0.9900 ?
O1C C7C . 1.424(6) ?
C7C C8C . 1.488(7) ?
C7C H7C1 . 0.9900 ?
C7C H7C2 . 0.9900 ?
C8C Cl1C . 1.772(6) ?
C8C H8C1 . 0.9900 ?
C8C H8C2 . 0.9900 ?
O2B N3B . 1.2337(12) ?
O3B N3B . 1.2306(12) ?
N1B C1B . 1.3607(14) ?
N1B C3B . 1.3749(14) ?
N1B C5B . 1.468(7) ?
N1B C5D . 1.474(12) ?
N2B C3B . 1.3188(14) ?
N2B C2B . 1.3652(14) ?
N3B C2B . 1.4257(14) ?
C1B C2B . 1.3643(15) ?
C1B H1B . 0.9500 ?
C3B C4B . 1.4840(15) ?
C4B H4BA . 0.9800 ?
C4B H4BB . 0.9800 ?
C4B H4BC . 0.9800 ?
C5B C6B . 1.518(6) ?
C5B H5B1 . 0.9900 ?
C5B H5B2 . 0.9900 ?
C6B O1B . 1.408(4) ?
C6B H6B1 . 0.9900 ?
C6B H6B2 . 0.9900 ?
O1B C7B . 1.398(3) ?
C7B C8B . 1.495(5) ?
C7B H7B1 . 0.9900 ?
C7B H7B2 . 0.9900 ?
C8B Cl1B . 1.826(5) ?
C8B H8B1 . 0.9900 ?
C8B H8B2 . 0.9900 ?
C5D C6D . 1.494(11) ?
C5D H5D1 . 0.9900 ?
C5D H5D2 . 0.9900 ?
C6D O1D . 1.435(7) ?
C6D H6D1 . 0.9900 ?
C6D H6D2 . 0.9900 ?
O1D C7D . 1.450(4) ?
C7D C8D . 1.508(8) ?
C7D H7D1 . 0.9900 ?
C7D H7D2 . 0.9900 ?
C8D Cl1D . 1.752(9) ?
C8D H8D1 . 0.9900 ?
C8D H8D2 . 0.9900 ?

loop_
_geom_hbond_atom_site_label_D
_geom_hbond_atom_site_label_H
_geom_hbond_atom_site_label_A
_geom_hbond_site_symmetry_A
_geom_hbond_distance_DH
_geom_hbond_distance_HA
_geom_hbond_distance_DA
_geom_hbond_angle_DHA
_geom_hbond_publ_flag
C1A H1A N2B 1_554 0.95 2.61 3.5144(15) 159.7 yes
C4A H4AA Cl1A . 0.98 2.91 3.888(2) 172.1 yes
C4A H4AA O1C . 0.98 2.39 3.024(4) 122.2 yes
C4A H4AB O2B . 0.98 2.34 3.2626(14) 156.6 yes
C5A H5A1 O2A 1_455 0.99 2.65 3.562(10) 153.0 yes
C5A H5A2 O3B 1_554 0.99 2.51 3.202(10) 126.6 yes
C7A H7A2 Cl1B 1_454 0.99 2.96 3.778(3) 140.8 yes
C8A H8A1 O1B 2_666 0.99 2.42 3.338(3) 153.4 yes
C8A H8A1 Cl1B 2_666 0.99 2.99 3.725(3) 132.3 yes
C8A H8A2 N2B 2_666 0.99 2.63 3.419(3) 137.1 yes
C5C H5C2 O3B 1_554 0.99 2.31 3.16(3) 143.9 yes
C1B H1B N2A . 0.95 2.65 3.5495(14) 157.4 yes
C4B H4BB O2A 1_556 0.98 2.45 3.2622(15) 140.1 yes
C4B H4BC O1D . 0.98 2.38 3.124(3) 132.6 yes
C5B H5B1 O3A . 0.99 2.53 3.199(12) 124.4 yes
C5B H5B1 O2B 2_656 0.99 2.60 3.439(10) 142.1 yes
C5B H5B2 O2B 1_655 0.99 2.60 3.379(10) 135.4 yes
C8B H8B2 O1A 2_766 0.99 2.39 3.292(5) 150.8 yes
C5D H5D1 O3A . 0.99 2.53 3.26(2) 129.8 yes
C5D H5D1 O2B 2_656 0.99 2.52 3.345(19) 141.0 yes
C5D H5D2 O2B 1_655 0.99 2.61 3.297(17) 126.9 yes
C7D H7D2 Cl1C 1_655 0.99 2.81 3.742(6) 157.1 yes

loop_
_geom_torsion_atom_site_label_1
_geom_torsion_atom_site_label_2
_geom_torsion_atom_site_label_3
_geom_torsion_atom_site_label_4
_geom_torsion_site_symmetry_1
_geom_torsion_site_symmetry_2
_geom_torsion_site_symmetry_3
_geom_torsion_site_symmetry_4
_geom_torsion
_geom_torsion_publ_flag
C3A N1A C1A C2A . . . . -0.01(12) ?
C5A N1A C1A C2A . . . . 178.2(3) ?
C5C N1A C1A C2A . . . . 176.0(8) ?
N1A C1A C2A N2A . . . . 0.01(13) ?
N1A C1A C2A N3A . . . . -179.85(10) ?
C3A N2A C2A C1A . . . . 0.00(13) ?
C3A N2A C2A N3A . . . . 179.87(10) ?
O3A N3A C2A C1A . . . . 177.43(11) ?
O2A N3A C2A C1A . . . . -3.03(17) ?
O3A N3A C2A N2A . . . . -2.42(17) ?
O2A N3A C2A N2A . . . . 177.12(10) ?
C2A N2A C3A N1A . . . . -0.01(12) ?
C2A N2A C3A C4A . . . . -179.66(11) ?
C1A N1A C3A N2A . . . . 0.02(13) ?
C5A N1A C3A N2A . . . . -178.2(3) ?
C5C N1A C3A N2A . . . . -175.7(9) ?
C1A N1A C3A C4A . . . . 179.67(10) ?
C5A N1A C3A C4A . . . . 1.5(4) ?
C5C N1A C3A C4A . . . . 3.9(9) ?
C1A N1A C5A C6A . . . . -76.1(7) ?
C3A N1A C5A C6A . . . . 101.8(7) ?
N1A C5A C6A O1A . . . . -65.6(8) ?
C5A C6A O1A C7A . . . . -81.8(5) ?
C6A O1A C7A C8A . . . . -165.1(2) ?
O1A C7A C8A Cl1A . . . . -66.8(2) ?
C1A N1A C5C C6C . . . . -92.7(19) ?
C3A N1A C5C C6C . . . . 82(2) ?
N1A C5C C6C O1C . . . . -64(2) ?
C5C C6C O1C C7C . . . . -169.2(10) ?
C6C O1C C7C C8C . . . . 168.8(6) ?
O1C C7C C8C Cl1C . . . . 68.1(6) ?
C3B N1B C1B C2B . . . . 0.02(12) ?
C5B N1B C1B C2B . . . . -174.9(3) ?
C5D N1B C1B C2B . . . . 175.7(6) ?
N1B C1B C2B N2B . . . . -0.18(12) ?
N1B C1B C2B N3B . . . . 178.29(10) ?
C3B N2B C2B C1B . . . . 0.27(12) ?
C3B N2B C2B N3B . . . . -178.27(10) ?
O3B N3B C2B C1B . . . . -173.51(11) ?
O2B N3B C2B C1B . . . . 5.93(16) ?
O3B N3B C2B N2B . . . . 4.84(16) ?
O2B N3B C2B N2B . . . . -175.72(10) ?
C2B N2B C3B N1B . . . . -0.25(12) ?
C2B N2B C3B C4B . . . . 178.83(11) ?
C1B N1B C3B N2B . . . . 0.15(13) ?
C5B N1B C3B N2B . . . . 174.7(3) ?
C5D N1B C3B N2B . . . . -175.6(6) ?
C1B N1B C3B C4B . . . . -178.95(11) ?
C5B N1B C3B C4B . . . . -4.4(4) ?
C5D N1B C3B C4B . . . . 5.3(6) ?
C1B N1B C5B C6B . . . . 71.3(8) ?
C3B N1B C5B C6B . . . . -102.5(8) ?
N1B C5B C6B O1B . . . . 63.8(10) ?
C5B C6B O1B C7B . . . . 88.4(5) ?
C6B O1B C7B C8B . . . . 166.9(3) ?
O1B C7B C8B Cl1B . . . . 68.2(4) ?
C1B N1B C5D C6D . . . . 88.2(13) ?
C3B N1B C5D C6D . . . . -96.8(14) ?
N1B C5D C6D O1D . . . . 67.1(16) ?
C5D C6D O1D C7D . . . . 176.3(8) ?
C6D O1D C7D C8D . . . . -162.6(6) ?
O1D C7D C8D Cl1D . . . . -69.9(7) ?
